data_4028304
loop_
_publ_author_name
'Ming-Chang P. Yeh'
'Chia-Jung Liang'
'Tzu-Lin Huang'
'Hsiao-Ju Hsu'
'Yu-Shuo Tsau'

_publ_section_title
;
 Transition-Metal-Free Carbofluorination of TBS-Protected
 Nitrogen-Containing Cyclic Enynols: Synthesis of Fluorinated Azabicycles
;
_journal_name_full 'Journal of Organic Chemistry'
_journal_page_first 5521
_journal_page_last 5529
_journal_paper_doi 10.1021/jo400634c
_journal_volume 78
_journal_year 2013
_chemical_formula_moiety 'C23 H24 F N O2 S'
_chemical_formula_sum 'C23 H24 F N O2 S'
_chemical_formula_weight 397.49
_chemical_name_systematic
;
 ?
;
_space_group_IT_number 2
_symmetry_cell_setting triclinic
_symmetry_space_group_name_Hall '-P 1'
_symmetry_space_group_name_H-M 'P -1'
_atom_sites_solution_hydrogens geom
_atom_sites_solution_primary direct
_atom_sites_solution_secondary difmap
_audit_creation_method SHELXL-97
_cell_angle_alpha 93.486(3)
_cell_angle_beta 92.912(3)
_cell_angle_gamma 98.573(3)
_cell_formula_units_Z 2
_cell_length_a 6.1955(3)
_cell_length_b 11.2882(5)
_cell_length_c 14.7831(7)
_cell_measurement_reflns_used 0
_cell_measurement_temperature 296(2)
_cell_measurement_theta_max 0
_cell_measurement_theta_min 0
_cell_volume 1018.55(8)
_computing_molecular_graphics 'Ortep-3 for Windows (Farrugia, 1997)'
_computing_publication_material 'WinGX publication routines (Farrugia, 1999)'
_computing_structure_refinement 'SHELXL-97 (Sheldrick, 1997)'
_computing_structure_solution 'SHELXS-86 (Sheldrick, 1986)'
_diffrn_ambient_temperature 296(2)
_diffrn_measured_fraction_theta_full 0.986
_diffrn_measured_fraction_theta_max 0.986
_diffrn_radiation_monochromator graphite
_diffrn_radiation_source 'fine-focus sealed tube'
_diffrn_radiation_type MoK\a
_diffrn_radiation_wavelength 0.71073
_diffrn_reflns_av_R_equivalents 0.0412
_diffrn_reflns_av_sigmaI/netI 0.0720
_diffrn_reflns_limit_h_max 7
_diffrn_reflns_limit_h_min -7
_diffrn_reflns_limit_k_max 13
_diffrn_reflns_limit_k_min -13
_diffrn_reflns_limit_l_max 17
_diffrn_reflns_limit_l_min -8
_diffrn_reflns_number 8580
_diffrn_reflns_theta_full 25.02
_diffrn_reflns_theta_max 25.02
_diffrn_reflns_theta_min 1.38
_exptl_absorpt_coefficient_mu 0.186
_exptl_absorpt_correction_T_max 0.9871
_exptl_absorpt_correction_T_min 0.9550
_exptl_absorpt_correction_type multi-scan
_exptl_crystal_colour colorless
_exptl_crystal_density_diffrn 1.296
_exptl_crystal_description prism
_exptl_crystal_F_000 420
_exptl_crystal_size_max 0.25
_exptl_crystal_size_mid 0.23
_exptl_crystal_size_min 0.07
_refine_diff_density_max 0.322
_refine_diff_density_min -0.426
_refine_diff_density_rms 0.110
_refine_ls_extinction_method none
_refine_ls_goodness_of_fit_ref 1.027
_refine_ls_hydrogen_treatment constr
_refine_ls_matrix_type full
_refine_ls_number_parameters 253
_refine_ls_number_reflns 3565
_refine_ls_number_restraints 0
_refine_ls_restrained_S_all 1.027
_refine_ls_R_factor_all 0.1133
_refine_ls_R_factor_gt 0.0545
_refine_ls_shift/su_max 0.000
_refine_ls_shift/su_mean 0.000
_refine_ls_structure_factor_coef Fsqd
_refine_ls_weighting_details 'calc w=1/[\s^2^(Fo^2^)+(0.1071P)^2^+0.0000P] where P=(Fo^2^+2Fc^2^)/3'
_refine_ls_weighting_scheme calc
_refine_ls_wR_factor_gt 0.1399
_refine_ls_wR_factor_ref 0.1970
_reflns_number_gt 2060
_reflns_number_total 3565
_reflns_threshold_expression >2sigma(I)
_cod_data_source_file jo400634c_si_001.cif
_cod_data_source_block ch13444
_cod_database_code 4028304

loop_
_symmetry_equiv_pos_as_xyz
'x, y, z'
'-x, -y, -z'

loop_
_atom_site_label
_atom_site_type_symbol
_atom_site_fract_x
_atom_site_fract_y
_atom_site_fract_z
_atom_site_U_iso_or_equiv
_atom_site_adp_type
_atom_site_occupancy
_atom_site_symmetry_multiplicity
_atom_site_calc_flag
_atom_site_refinement_flags
C1 C 0.3644(6) 0.0966(4) 0.1417(2) 0.0491(10) Uani 1 1 d .
C2 C 0.5625(6) 0.0793(4) 0.1078(3) 0.0567(11) Uani 1 1 d .
H2 H 0.6302 0.0150 0.1246 0.068 Uiso 1 1 calc R
C3 C 0.6581(7) 0.1588(5) 0.0489(3) 0.0690(13) Uani 1 1 d .
H3 H 0.7910 0.1471 0.0261 0.083 Uiso 1 1 calc R
C4 C 0.5622(9) 0.2557(5) 0.0227(3) 0.0700(13) Uani 1 1 d .
C5 C 0.6763(10) 0.3430(5) -0.0384(3) 0.109(2) Uani 1 1 d .
H5A H 0.5877 0.4040 -0.0498 0.163 Uiso 1 1 calc R
H5B H 0.6996 0.3013 -0.0947 0.163 Uiso 1 1 calc R
H5C H 0.8146 0.3795 -0.0096 0.163 Uiso 1 1 calc R
C6 C 0.3650(9) 0.2699(4) 0.0552(3) 0.0768(14) Uani 1 1 d .
H6 H 0.2964 0.3332 0.0373 0.092 Uiso 1 1 calc R
C7 C 0.2654(7) 0.1916(4) 0.1143(3) 0.0648(12) Uani 1 1 d .
H7 H 0.1309 0.2028 0.1358 0.078 Uiso 1 1 calc R
C8 C 0.5812(5) 0.0462(3) 0.3452(2) 0.0465(9) Uani 1 1 d .
H8A H 0.6617 0.0516 0.2906 0.056 Uiso 1 1 calc R
H8B H 0.5866 -0.0323 0.3678 0.056 Uiso 1 1 calc R
C9 C 0.6861(5) 0.1418(3) 0.4155(2) 0.0424(9) Uani 1 1 d .
C10 C 0.7800(6) 0.1143(3) 0.4924(2) 0.0507(10) Uani 1 1 d .
H10 H 0.7731 0.0335 0.5029 0.061 Uiso 1 1 calc R
C11 C 0.8968(7) 0.2053(4) 0.5637(3) 0.0661(12) Uani 1 1 d .
H11A H 1.0392 0.1840 0.5796 0.079 Uiso 1 1 calc R
H11B H 0.8143 0.2029 0.6177 0.079 Uiso 1 1 calc R
C12 C 0.9264(7) 0.3307(4) 0.5329(3) 0.0660(12) Uani 1 1 d .
H12A H 1.0511 0.3422 0.4955 0.079 Uiso 1 1 calc R
H12B H 0.9558 0.3878 0.5854 0.079 Uiso 1 1 calc R
C13 C 0.7226(7) 0.3544(3) 0.4785(3) 0.0619(12) Uani 1 1 d .
H13A H 0.7431 0.4370 0.4620 0.074 Uiso 1 1 calc R
H13B H 0.5976 0.3427 0.5157 0.074 Uiso 1 1 calc R
C14 C 0.6777(6) 0.2700(3) 0.3924(2) 0.0443(9) Uani 1 1 d .
H14 H 0.7911 0.2931 0.3502 0.053 Uiso 1 1 calc R
C15 C 0.4560(5) 0.2786(3) 0.3464(2) 0.0431(9) Uani 1 1 d .
C16 C 0.2831(6) 0.1729(3) 0.3601(3) 0.0485(10) Uani 1 1 d .
H16A H 0.2614 0.1681 0.4244 0.058 Uiso 1 1 calc R
H16B H 0.1456 0.1841 0.3299 0.058 Uiso 1 1 calc R
C17 C 0.4150(6) 0.3706(3) 0.3001(3) 0.0474(9) Uani 1 1 d .
C18 C 0.5612(6) 0.4742(3) 0.2722(2) 0.0425(9) Uani 1 1 d .
C19 C 0.5102(7) 0.5898(4) 0.2850(3) 0.0575(11) Uani 1 1 d .
H19 H 0.3826 0.6016 0.3125 0.069 Uiso 1 1 calc R
C20 C 0.6461(9) 0.6862(4) 0.2574(3) 0.0704(14) Uani 1 1 d .
H20 H 0.6113 0.7632 0.2668 0.084 Uiso 1 1 calc R
C21 C 0.8337(8) 0.6695(4) 0.2158(3) 0.0732(14) Uani 1 1 d .
H21 H 0.9260 0.7351 0.1974 0.088 Uiso 1 1 calc R
C22 C 0.8845(7) 0.5565(4) 0.2016(3) 0.0649(12) Uani 1 1 d .
H22 H 1.0119 0.5454 0.1736 0.078 Uiso 1 1 calc R
C23 C 0.7474(6) 0.4584(3) 0.2286(2) 0.0514(10) Uani 1 1 d .
H23 H 0.7810 0.3815 0.2173 0.062 Uiso 1 1 calc R
N1 N 0.3495(4) 0.0601(3) 0.32305(19) 0.0433(8) Uani 1 1 d .
O1 O 0.0175(4) 0.0115(3) 0.2206(2) 0.0707(9) Uani 1 1 d .
O2 O 0.3179(4) -0.1103(2) 0.21043(18) 0.0625(8) Uani 1 1 d .
F1 F 0.1997(3) 0.3743(2) 0.27328(17) 0.0712(8) Uani 1 1 d .
S1 S 0.24626(15) 0.00420(9) 0.22303(7) 0.0517(4) Uani 1 1 d .

loop_
_atom_site_aniso_label
_atom_site_aniso_U_11
_atom_site_aniso_U_22
_atom_site_aniso_U_33
_atom_site_aniso_U_23
_atom_site_aniso_U_13
_atom_site_aniso_U_12
C1 0.038(2) 0.060(3) 0.049(2) 0.0072(19) -0.0032(18) 0.0020(19)
C2 0.048(3) 0.071(3) 0.049(2) 0.000(2) -0.0029(19) 0.005(2)
C3 0.054(3) 0.099(4) 0.047(2) -0.006(2) 0.009(2) -0.011(3)
C4 0.080(3) 0.076(3) 0.047(2) 0.007(2) -0.002(2) -0.013(3)
C5 0.132(5) 0.112(5) 0.070(3) 0.027(3) 0.010(3) -0.036(4)
C6 0.091(4) 0.072(3) 0.067(3) 0.026(3) -0.005(3) 0.009(3)
C7 0.053(3) 0.076(3) 0.066(3) 0.016(2) -0.001(2) 0.007(2)
C8 0.038(2) 0.048(2) 0.054(2) 0.0033(18) 0.0015(17) 0.0111(17)
C9 0.039(2) 0.043(2) 0.045(2) 0.0060(17) 0.0061(17) 0.0048(16)
C10 0.053(2) 0.047(2) 0.052(2) 0.0140(18) 0.0026(19) 0.0004(18)
C11 0.069(3) 0.074(3) 0.049(2) 0.006(2) -0.005(2) -0.005(2)
C12 0.074(3) 0.059(3) 0.058(3) 0.000(2) -0.007(2) -0.006(2)
C13 0.073(3) 0.045(2) 0.063(3) 0.000(2) 0.000(2) 0.000(2)
C14 0.041(2) 0.046(2) 0.047(2) 0.0125(17) 0.0090(16) 0.0035(17)
C15 0.035(2) 0.045(2) 0.052(2) 0.0074(18) 0.0161(16) 0.0068(17)
C16 0.037(2) 0.046(2) 0.064(2) 0.0096(19) 0.0120(18) 0.0060(17)
C17 0.035(2) 0.045(2) 0.064(2) 0.0072(19) 0.0073(18) 0.0115(17)
C18 0.044(2) 0.037(2) 0.048(2) 0.0073(16) -0.0009(17) 0.0106(17)
C19 0.069(3) 0.049(3) 0.056(2) 0.002(2) -0.004(2) 0.018(2)
C20 0.098(4) 0.035(3) 0.076(3) 0.004(2) -0.017(3) 0.013(3)
C21 0.079(4) 0.058(3) 0.076(3) 0.025(2) -0.020(3) -0.013(3)
C22 0.050(3) 0.071(3) 0.072(3) 0.028(2) 0.000(2) -0.003(2)
C23 0.048(2) 0.045(2) 0.063(2) 0.0143(19) 0.004(2) 0.0083(19)
N1 0.0334(16) 0.0462(19) 0.0503(17) 0.0068(14) 0.0070(13) 0.0033(13)
O1 0.0309(15) 0.089(2) 0.090(2) 0.0139(17) -0.0034(14) -0.0019(14)
O2 0.0671(19) 0.0412(16) 0.0757(18) -0.0016(13) -0.0031(15) 0.0013(13)
F1 0.0380(13) 0.0646(16) 0.115(2) 0.0226(14) 0.0041(13) 0.0149(11)
S1 0.0351(6) 0.0549(7) 0.0615(6) 0.0085(5) -0.0021(4) -0.0046(4)

loop_
_atom_type_symbol
_atom_type_description
_atom_type_scat_dispersion_real
_atom_type_scat_dispersion_imag
_atom_type_scat_source
C C 0.0033 0.0016 'International Tables Vol C Tables 4.2.6.8 and 6.1.1.4'
H H 0.0000 0.0000 'International Tables Vol C Tables 4.2.6.8 and 6.1.1.4'
N N 0.0061 0.0033 'International Tables Vol C Tables 4.2.6.8 and 6.1.1.4'
O O 0.0106 0.0060 'International Tables Vol C Tables 4.2.6.8 and 6.1.1.4'
F F 0.0171 0.0103 'International Tables Vol C Tables 4.2.6.8 and 6.1.1.4'
S S 0.1246 0.1234 'International Tables Vol C Tables 4.2.6.8 and 6.1.1.4'

loop_
_geom_angle_atom_site_label_1
_geom_angle_atom_site_label_2
_geom_angle_atom_site_label_3
_geom_angle
C7 C1 C2 119.3(4)
C7 C1 S1 120.0(3)
C2 C1 S1 120.6(3)
C3 C2 C1 119.0(4)
C3 C2 H2 120.5
C1 C2 H2 120.5
C2 C3 C4 122.1(5)
C2 C3 H3 119.0
C4 C3 H3 119.0
C6 C4 C3 118.2(5)
C6 C4 C5 121.5(5)
C3 C4 C5 120.3(5)
C4 C5 H5A 109.5
C4 C5 H5B 109.5
H5A C5 H5B 109.5
C4 C5 H5C 109.5
H5A C5 H5C 109.5
H5B C5 H5C 109.5
C4 C6 C7 121.0(5)
C4 C6 H6 119.5
C7 C6 H6 119.5
C6 C7 C1 120.4(5)
C6 C7 H7 119.8
C1 C7 H7 119.8
N1 C8 C9 110.7(3)
N1 C8 H8A 109.5
C9 C8 H8A 109.5
N1 C8 H8B 109.5
C9 C8 H8B 109.5
H8A C8 H8B 108.1
C10 C9 C8 121.4(3)
C10 C9 C14 122.9(3)
C8 C9 C14 115.7(3)
C9 C10 C11 124.2(4)
C9 C10 H10 117.9
C11 C10 H10 117.9
C10 C11 C12 112.7(3)
C10 C11 H11A 109.0
C12 C11 H11A 109.0
C10 C11 H11B 109.0
C12 C11 H11B 109.0
H11A C11 H11B 107.8
C11 C12 C13 111.1(3)
C11 C12 H12A 109.4
C13 C12 H12A 109.4
C11 C12 H12B 109.4
C13 C12 H12B 109.4
H12A C12 H12B 108.0
C12 C13 C14 110.8(3)
C12 C13 H13A 109.5
C14 C13 H13A 109.5
C12 C13 H13B 109.5
C14 C13 H13B 109.5
H13A C13 H13B 108.1
C9 C14 C15 109.8(3)
C9 C14 C13 110.0(3)
C15 C14 C13 111.0(3)
C9 C14 H14 108.7
C15 C14 H14 108.7
C13 C14 H14 108.7
C17 C15 C16 122.7(3)
C17 C15 C14 123.8(3)
C16 C15 C14 113.5(3)
N1 C16 C15 110.4(3)
N1 C16 H16A 109.6
C15 C16 H16A 109.6
N1 C16 H16B 109.6
C15 C16 H16B 109.6
H16A C16 H16B 108.1
C15 C17 F1 117.2(3)
C15 C17 C18 131.0(3)
F1 C17 C18 111.9(3)
C23 C18 C19 118.6(4)
C23 C18 C17 120.4(3)
C19 C18 C17 120.9(4)
C20 C19 C18 120.6(4)
C20 C19 H19 119.7
C18 C19 H19 119.7
C19 C20 C21 120.1(4)
C19 C20 H20 119.9
C21 C20 H20 119.9
C22 C21 C20 120.0(4)
C22 C21 H21 120.0
C20 C21 H21 120.0
C21 C22 C23 120.3(5)
C21 C22 H22 119.9
C23 C22 H22 119.9
C18 C23 C22 120.3(4)
C18 C23 H23 119.8
C22 C23 H23 119.8
C16 N1 C8 115.5(3)
C16 N1 S1 118.3(2)
C8 N1 S1 116.0(2)
O1 S1 O2 119.91(17)
O1 S1 N1 106.96(16)
O2 S1 N1 105.63(15)
O1 S1 C1 107.93(18)
O2 S1 C1 107.95(19)
N1 S1 C1 107.94(15)

loop_
_geom_bond_atom_site_label_1
_geom_bond_atom_site_label_2
_geom_bond_distance
C1 C7 1.383(5)
C1 C2 1.385(5)
C1 S1 1.756(4)
C2 C3 1.380(6)
C2 H2 0.9300
C3 C4 1.386(7)
C3 H3 0.9300
C4 C6 1.362(6)
C4 C5 1.501(6)
C5 H5A 0.9600
C5 H5B 0.9600
C5 H5C 0.9600
C6 C7 1.383(6)
C6 H6 0.9300
C7 H7 0.9300
C8 N1 1.489(4)
C8 C9 1.501(4)
C8 H8A 0.9700
C8 H8B 0.9700
C9 C10 1.325(5)
C9 C14 1.514(5)
C10 C11 1.503(5)
C10 H10 0.9300
C11 C12 1.501(6)
C11 H11A 0.9700
C11 H11B 0.9700
C12 C13 1.528(5)
C12 H12A 0.9700
C12 H12B 0.9700
C13 C14 1.530(5)
C13 H13A 0.9700
C13 H13B 0.9700
C14 C15 1.520(5)
C14 H14 0.9800
C15 C17 1.327(5)
C15 C16 1.511(5)
C16 N1 1.478(4)
C16 H16A 0.9700
C16 H16B 0.9700
C17 F1 1.379(4)
C17 C18 1.462(5)
C18 C23 1.379(5)
C18 C19 1.392(5)
C19 C20 1.370(6)
C19 H19 0.9300
C20 C21 1.374(7)
C20 H20 0.9300
C21 C22 1.365(6)
C21 H21 0.9300
C22 C23 1.384(5)
C22 H22 0.9300
C23 H23 0.9300
N1 S1 1.632(3)
O1 S1 1.431(3)
O2 S1 1.432(3)
